data_7206589
loop_
_publ_author_name
'Li, Di'
'Wang, Kai'
'Huang, Shuo'
'Qu, Songnan'
'Liu, Xingyuan'
'Zhu, Qingxin'
'Zhang, Hongyu'
'Wang, Yue'

_publ_section_title
;
 Brightly fluorescent red organic solids bearing boron-bridged
 \p--conjugated skeletons
;
_journal_issue 39
_journal_name_full 'Journal of Materials Chemistry'
_journal_page_first 15298
_journal_paper_doi 10.1039/c1jm12498f
_journal_volume 21
_journal_year 2011
_chemical_formula_sum 'C44 H30 B2 N2 O2 S2'
_chemical_formula_weight 704.44
_chemical_name_systematic
;
?
;
_space_group_IT_number 2
_symmetry_cell_setting triclinic
_symmetry_space_group_name_Hall '-P 1'
_symmetry_space_group_name_H-M 'P -1'
_atom_sites_solution_hydrogens geom
_atom_sites_solution_primary direct
_atom_sites_solution_secondary difmap
_audit_creation_method SHELXL-97
_cell_angle_alpha 85.79(2)
_cell_angle_beta 77.07(2)
_cell_angle_gamma 63.68(2)
_cell_formula_units_Z 1
_cell_length_a 9.813(7)
_cell_length_b 10.072(6)
_cell_length_c 10.185(6)
_cell_measurement_temperature 293(2)
_cell_volume 879.0(10)
_computing_structure_refinement 'SHELXL-97 (Sheldrick, 1997)'
_computing_structure_solution 'SHELXS-97 (Sheldrick, 1990)'
_diffrn_ambient_temperature 293(2)
_diffrn_measured_fraction_theta_full 0.989
_diffrn_measured_fraction_theta_max 0.989
_diffrn_radiation_monochromator graphite
_diffrn_radiation_source 'fine-focus sealed tube'
_diffrn_radiation_type MoK\a
_diffrn_radiation_wavelength 0.71073
_diffrn_reflns_av_R_equivalents 0.0484
_diffrn_reflns_av_sigmaI/netI 0.0667
_diffrn_reflns_limit_h_max 12
_diffrn_reflns_limit_h_min -12
_diffrn_reflns_limit_k_max 13
_diffrn_reflns_limit_k_min -13
_diffrn_reflns_limit_l_max 13
_diffrn_reflns_limit_l_min -12
_diffrn_reflns_number 8711
_diffrn_reflns_theta_full 27.47
_diffrn_reflns_theta_max 27.47
_diffrn_reflns_theta_min 3.01
_exptl_absorpt_coefficient_mu 0.194
_exptl_absorpt_correction_T_max 0.9803
_exptl_absorpt_correction_T_min 0.9606
_exptl_absorpt_correction_type multi-scan
_exptl_crystal_density_diffrn 1.331
_exptl_crystal_density_method 'not measured'
_exptl_crystal_F_000 366
_exptl_crystal_size_max 0.21
_exptl_crystal_size_mid 0.14
_exptl_crystal_size_min 0.10
_refine_diff_density_max 0.215
_refine_diff_density_min -0.337
_refine_diff_density_rms 0.046
_refine_ls_extinction_method none
_refine_ls_goodness_of_fit_ref 1.017
_refine_ls_hydrogen_treatment riding
_refine_ls_matrix_type full
_refine_ls_number_parameters 235
_refine_ls_number_reflns 3993
_refine_ls_number_restraints 0
_refine_ls_restrained_S_all 1.017
_refine_ls_R_factor_all 0.1013
_refine_ls_R_factor_gt 0.0549
_refine_ls_shift/su_max 0.000
_refine_ls_shift/su_mean 0.000
_refine_ls_structure_factor_coef Fsqd
_refine_ls_weighting_details 'calc w=1/[\s^2^(Fo^2^)+(0.0501P)^2^+0.1332P] where P=(Fo^2^+2Fc^2^)/3'
_refine_ls_weighting_scheme calc
_refine_ls_wR_factor_gt 0.1064
_refine_ls_wR_factor_ref 0.1230
_reflns_number_gt 2521
_reflns_number_total 3993
_reflns_threshold_expression >2sigma(I)
_cod_data_source_file c1jm12498f.txt
_cod_data_source_block 2
_cod_original_cell_volume 879.0(9)
_cod_original_sg_symbol_H-M P-1
_cod_database_code 7206589

loop_
_symmetry_equiv_pos_as_xyz
'x, y, z'
'-x, -y, -z'

loop_
_atom_site_label
_atom_site_type_symbol
_atom_site_fract_x
_atom_site_fract_y
_atom_site_fract_z
_atom_site_U_iso_or_equiv
_atom_site_adp_type
_atom_site_occupancy
_atom_site_symmetry_multiplicity
_atom_site_calc_flag
_atom_site_refinement_flags
B1 B 0.1101(3) 0.7415(3) 0.1786(2) 0.0358(6) Uani 1 1 d .
C1 C 0.2147(3) 0.4252(2) 0.4410(2) 0.0381(5) Uani 1 1 d .
C2 C 0.2691(3) 0.3741(3) 0.5590(2) 0.0486(6) Uani 1 1 d .
H2 H 0.2772 0.2835 0.5937 0.058 Uiso 1 1 calc R
C3 C 0.3102(3) 0.4619(3) 0.6218(2) 0.0546(7) Uani 1 1 d .
H3 H 0.3490 0.4297 0.6996 0.066 Uiso 1 1 calc R
C4 C 0.2949(3) 0.5985(3) 0.5710(3) 0.0585(7) Uani 1 1 d .
H4 H 0.3210 0.6570 0.6173 0.070 Uiso 1 1 calc R
C5 C 0.2424(3) 0.6498(3) 0.4545(2) 0.0518(6) Uani 1 1 d .
H5 H 0.2341 0.7408 0.4208 0.062 Uiso 1 1 calc R
C6 C 0.2020(3) 0.5605(2) 0.3886(2) 0.0381(5) Uani 1 1 d .
C7 C 0.1113(2) 0.4869(2) 0.2361(2) 0.0346(5) Uani 1 1 d .
C8 C 0.0499(2) 0.4941(2) 0.1178(2) 0.0339(5) Uani 1 1 d .
C9 C 0.0543(2) 0.6021(2) 0.0240(2) 0.0343(5) Uani 1 1 d .
C10 C 0.0050(2) 0.6062(2) -0.0941(2) 0.0361(5) Uani 1 1 d .
H10 H 0.0085 0.6762 -0.1579 0.043 Uiso 1 1 calc R
C11 C -0.0599(3) 0.8681(2) 0.2422(2) 0.0383(5) Uani 1 1 d .
C12 C -0.1209(3) 0.9001(3) 0.3794(2) 0.0527(7) Uani 1 1 d .
H12 H -0.0595 0.8470 0.4402 0.063 Uiso 1 1 calc R
C13 C -0.2700(4) 1.0087(3) 0.4285(3) 0.0675(8) Uani 1 1 d .
H13 H -0.3080 1.0259 0.5209 0.081 Uiso 1 1 calc R
C14 C -0.3615(3) 1.0908(3) 0.3409(4) 0.0707(9) Uani 1 1 d .
H14 H -0.4620 1.1631 0.3734 0.085 Uiso 1 1 calc R
C15 C -0.3041(3) 1.0657(3) 0.2060(3) 0.0759(10) Uani 1 1 d .
H15 H -0.3645 1.1227 0.1458 0.091 Uiso 1 1 calc R
C16 C -0.1559(3) 0.9554(3) 0.1581(3) 0.0610(8) Uani 1 1 d .
H16 H -0.1194 0.9394 0.0655 0.073 Uiso 1 1 calc R
C17 C 0.2544(3) 0.7809(2) 0.1611(2) 0.0355(5) Uani 1 1 d .
C18 C 0.4033(3) 0.6735(3) 0.1077(2) 0.0483(6) Uani 1 1 d .
H18 H 0.4167 0.5791 0.0882 0.058 Uiso 1 1 calc R
C19 C 0.5315(3) 0.7017(3) 0.0827(3) 0.0556(7) Uani 1 1 d .
H19 H 0.6293 0.6274 0.0457 0.067 Uiso 1 1 calc R
C20 C 0.5155(3) 0.8389(3) 0.1120(3) 0.0607(7) Uani 1 1 d .
H20 H 0.6021 0.8582 0.0960 0.073 Uiso 1 1 calc R
C21 C 0.3712(3) 0.9472(3) 0.1651(3) 0.0614(8) Uani 1 1 d .
H21 H 0.3594 1.0408 0.1850 0.074 Uiso 1 1 calc R
C22 C 0.2421(3) 0.9188(3) 0.1894(2) 0.0479(6) Uani 1 1 d .
H22 H 0.1448 0.9942 0.2256 0.057 Uiso 1 1 calc R
N1 N 0.1429(2) 0.59296(19) 0.27005(17) 0.0353(4) Uani 1 1 d .
O1 O 0.11679(18) 0.69188(16) 0.04159(14) 0.0398(4) Uani 1 1 d .
S1 S 0.15289(7) 0.33958(6) 0.34172(6) 0.04273(19) Uani 1 1 d .

loop_
_atom_site_aniso_label
_atom_site_aniso_U_11
_atom_site_aniso_U_22
_atom_site_aniso_U_33
_atom_site_aniso_U_23
_atom_site_aniso_U_13
_atom_site_aniso_U_12
B1 0.0435(15) 0.0394(13) 0.0305(13) 0.0016(11) -0.0090(11) -0.0230(12)
C1 0.0360(13) 0.0414(12) 0.0315(11) -0.0027(10) -0.0070(9) -0.0118(10)
C2 0.0495(15) 0.0526(14) 0.0388(13) 0.0052(11) -0.0137(11) -0.0166(12)
C3 0.0559(17) 0.0741(18) 0.0400(14) 0.0087(13) -0.0209(12) -0.0301(14)
C4 0.0713(19) 0.0794(19) 0.0467(15) 0.0030(14) -0.0244(14) -0.0471(16)
C5 0.0645(18) 0.0625(15) 0.0434(14) 0.0066(12) -0.0190(13) -0.0386(14)
C6 0.0359(13) 0.0484(13) 0.0316(11) -0.0004(10) -0.0081(10) -0.0191(10)
C7 0.0347(12) 0.0379(11) 0.0293(11) -0.0030(9) -0.0041(9) -0.0148(10)
C8 0.0340(12) 0.0364(11) 0.0285(11) -0.0032(9) -0.0056(9) -0.0129(9)
C9 0.0329(12) 0.0373(11) 0.0315(11) -0.0041(10) -0.0041(9) -0.0148(10)
C10 0.0427(13) 0.0371(11) 0.0299(11) 0.0007(9) -0.0054(10) -0.0198(10)
C11 0.0427(14) 0.0404(12) 0.0402(12) -0.0010(10) -0.0084(10) -0.0255(10)
C12 0.0615(18) 0.0445(13) 0.0447(15) 0.0028(12) -0.0067(13) -0.0190(13)
C13 0.071(2) 0.0558(16) 0.0591(18) -0.0113(15) 0.0152(16) -0.0245(15)
C14 0.0413(16) 0.0615(18) 0.096(2) -0.0248(18) -0.0031(16) -0.0121(14)
C15 0.0555(19) 0.0723(19) 0.086(2) -0.0142(18) -0.0333(17) -0.0051(15)
C16 0.0508(17) 0.0696(17) 0.0520(16) -0.0068(14) -0.0194(13) -0.0117(14)
C17 0.0405(13) 0.0405(11) 0.0276(11) -0.0003(9) -0.0063(9) -0.0198(10)
C18 0.0474(15) 0.0498(14) 0.0476(14) -0.0060(12) -0.0045(12) -0.0229(12)
C19 0.0394(15) 0.0669(17) 0.0535(16) 0.0020(14) -0.0050(12) -0.0194(13)
C20 0.0566(18) 0.084(2) 0.0581(17) 0.0090(15) -0.0104(14) -0.0480(16)
C21 0.069(2) 0.0587(16) 0.0727(19) -0.0022(15) -0.0107(15) -0.0437(16)
C22 0.0473(15) 0.0477(13) 0.0498(14) -0.0052(12) -0.0034(12) -0.0241(12)
N1 0.0382(11) 0.0396(10) 0.0304(9) -0.0020(8) -0.0061(8) -0.0192(8)
O1 0.0520(10) 0.0478(9) 0.0306(8) 0.0015(7) -0.0085(7) -0.0320(8)
S1 0.0535(4) 0.0381(3) 0.0373(3) 0.0018(2) -0.0147(3) -0.0185(3)

loop_
_atom_type_symbol
_atom_type_description
_atom_type_scat_dispersion_real
_atom_type_scat_dispersion_imag
_atom_type_scat_source
C C 0.0033 0.0016 'International Tables Vol C Tables 4.2.6.8 and 6.1.1.4'
H H 0.0000 0.0000 'International Tables Vol C Tables 4.2.6.8 and 6.1.1.4'
B B 0.0013 0.0007 'International Tables Vol C Tables 4.2.6.8 and 6.1.1.4'
N N 0.0061 0.0033 'International Tables Vol C Tables 4.2.6.8 and 6.1.1.4'
O O 0.0106 0.0060 'International Tables Vol C Tables 4.2.6.8 and 6.1.1.4'
S S 0.1246 0.1234 'International Tables Vol C Tables 4.2.6.8 and 6.1.1.4'

loop_
_geom_angle_atom_site_label_1
_geom_angle_atom_site_label_2
_geom_angle_atom_site_label_3
_geom_angle
_geom_angle_site_symmetry_1
_geom_angle_site_symmetry_3
O1 B1 C17 105.41(18) . .
O1 B1 C11 111.20(18) . .
C17 B1 C11 117.53(18) . .
O1 B1 N1 104.44(16) . .
C17 B1 N1 108.97(18) . .
C11 B1 N1 108.49(18) . .
C6 C1 C2 121.5(2) . .
C6 C1 S1 110.60(16) . .
C2 C1 S1 127.90(19) . .
C3 C2 C1 117.7(2) . .
C3 C2 H2 121.1 . .
C1 C2 H2 121.1 . .
C2 C3 C4 120.9(2) . .
C2 C3 H3 119.6 . .
C4 C3 H3 119.6 . .
C5 C4 C3 122.1(2) . .
C5 C4 H4 119.0 . .
C3 C4 H4 119.0 . .
C4 C5 C6 117.6(2) . .
C4 C5 H5 121.2 . .
C6 C5 H5 121.2 . .
C1 C6 C5 120.3(2) . .
C1 C6 N1 112.90(19) . .
C5 C6 N1 126.8(2) . .
N1 C7 C8 122.4(2) . .
N1 C7 S1 114.53(16) . .
C8 C7 S1 123.08(16) . .
C10 C8 C9 120.99(19) 2_565 .
C10 C8 C7 121.7(2) 2_565 .
C9 C8 C7 117.23(19) . .
O1 C9 C10 119.8(2) . .
O1 C9 C8 121.27(18) . .
C10 C9 C8 118.72(19) . .
C9 C10 C8 120.3(2) . 2_565
C9 C10 H10 119.9 . .
C8 C10 H10 119.9 2_565 .
C16 C11 C12 115.5(2) . .
C16 C11 B1 119.7(2) . .
C12 C11 B1 124.8(2) . .
C13 C12 C11 122.2(3) . .
C13 C12 H12 118.9 . .
C11 C12 H12 118.9 . .
C14 C13 C12 120.0(3) . .
C14 C13 H13 120.0 . .
C12 C13 H13 120.0 . .
C15 C14 C13 119.4(3) . .
C15 C14 H14 120.3 . .
C13 C14 H14 120.3 . .
C14 C15 C16 120.1(3) . .
C14 C15 H15 120.0 . .
C16 C15 H15 120.0 . .
C11 C16 C15 122.8(3) . .
C11 C16 H16 118.6 . .
C15 C16 H16 118.6 . .
C22 C17 C18 116.1(2) . .
C22 C17 B1 124.7(2) . .
C18 C17 B1 119.1(2) . .
C19 C18 C17 122.3(2) . .
C19 C18 H18 118.8 . .
C17 C18 H18 118.8 . .
C20 C19 C18 120.1(2) . .
C20 C19 H19 119.9 . .
C18 C19 H19 119.9 . .
C21 C20 C19 119.2(3) . .
C21 C20 H20 120.4 . .
C19 C20 H20 120.4 . .
C20 C21 C22 120.6(2) . .
C20 C21 H21 119.7 . .
C22 C21 H21 119.7 . .
C21 C22 C17 121.6(2) . .
C21 C22 H22 119.2 . .
C17 C22 H22 119.2 . .
C7 N1 C6 111.79(18) . .
C7 N1 B1 120.44(17) . .
C6 N1 B1 127.77(17) . .
C9 O1 B1 121.97(17) . .
C7 S1 C1 90.17(11) . .

loop_
_geom_bond_atom_site_label_1
_geom_bond_atom_site_label_2
_geom_bond_distance
_geom_bond_site_symmetry_2
B1 O1 1.495(3) .
B1 C17 1.603(3) .
B1 C11 1.606(3) .
B1 N1 1.646(3) .
C1 C6 1.389(3) .
C1 C2 1.396(3) .
C1 S1 1.731(2) .
C2 C3 1.366(3) .
C2 H2 0.9300 .
C3 C4 1.389(4) .
C3 H3 0.9300 .
C4 C5 1.374(4) .
C4 H4 0.9300 .
C5 C6 1.392(3) .
C5 H5 0.9300 .
C6 N1 1.410(3) .
C7 N1 1.324(3) .
C7 C8 1.447(3) .
C7 S1 1.718(2) .
C8 C10 1.394(3) 2_565
C8 C9 1.403(3) .
C9 O1 1.339(2) .
C9 C10 1.385(3) .
C10 C8 1.394(3) 2_565
C10 H10 0.9300 .
C11 C16 1.382(3) .
C11 C12 1.391(3) .
C12 C13 1.386(4) .
C12 H12 0.9300 .
C13 C14 1.370(4) .
C13 H13 0.9300 .
C14 C15 1.359(4) .
C14 H14 0.9300 .
C15 C16 1.385(4) .
C15 H15 0.9300 .
C16 H16 0.9300 .
C17 C22 1.386(3) .
C17 C18 1.389(3) .
C18 C19 1.376(3) .
C18 H18 0.9300 .
C19 C20 1.368(4) .
C19 H19 0.9300 .
C20 C21 1.365(4) .
C20 H20 0.9300 .
C21 C22 1.384(4) .
C21 H21 0.9300 .
C22 H22 0.9300 .
